data_1506146
loop_
_publ_author_name
'Crawford, Claire'
'Nelson, Adam'
'Patel, Ian'

_publ_section_title
;
 Development of an approach to the synthesis of the ABC ring system of
 Hemibrevetoxin B.
;
_journal_issue 19
_journal_name_full 'Organic letters'
_journal_page_first 4231
_journal_page_last 4234
_journal_paper_doi 10.1021/ol0614323
_journal_volume 8
_journal_year 2006
_chemical_formula_moiety 'C18 H28 O4'
_chemical_formula_sum 'C18 H28 O4'
_chemical_formula_weight 308.40
_chemical_name_systematic
; 
 ? 
;
_space_group_IT_number 9
_symmetry_cell_setting monoclinic
_symmetry_space_group_name_Hall 'C -2yc'
_symmetry_space_group_name_H-M 'C 1 c 1'
_atom_sites_solution_hydrogens geom
_atom_sites_solution_primary direct
_atom_sites_solution_secondary difmap
_audit_creation_method SHELXL-97
_cell_angle_alpha 90.00
_cell_angle_beta 111.737(3)
_cell_angle_gamma 90.00
_cell_formula_units_Z 4
_cell_length_a 20.8896(7)
_cell_length_b 8.0132(4)
_cell_length_c 11.0490(4)
_cell_measurement_reflns_used 15704
_cell_measurement_temperature 150(2)
_cell_measurement_theta_max 27.48
_cell_measurement_theta_min 1.00
_cell_volume 1718.01(13)
_computing_cell_refinement 'DENZO-SMN (Otwinowski & Minor, 1996)'
_computing_data_collection COLLECT
_computing_data_reduction
;
DENZO-SMN and COLLECT (Otwinowski & Minor, 1996)
;
_computing_molecular_graphics ORTEP-III
_computing_publication_material 'local program'
_computing_structure_refinement 'SHELXL-97 (Sheldrick, 1997)'
_computing_structure_solution 'SHELXS-97 (Sheldrick, 1997)'
_diffrn_ambient_temperature 150(2)
_diffrn_detector_area_resol_mean 9
_diffrn_measured_fraction_theta_full 0.997
_diffrn_measured_fraction_theta_max 0.997
_diffrn_measurement_device_type
;
Nonius KappaCCD area-detector diffractometer
;
_diffrn_measurement_method
;       
phi and omega scans to fill the asymmetric unit
;
_diffrn_radiation_detector 'CCD plate'
_diffrn_radiation_monochromator graphite
_diffrn_radiation_probe x-ray
_diffrn_radiation_source 'fine-focus sealed tube'
_diffrn_radiation_type MoK\a
_diffrn_radiation_wavelength 0.71073
_diffrn_reflns_av_R_equivalents 0.1661
_diffrn_reflns_av_sigmaI/netI 0.0687
_diffrn_reflns_limit_h_max 25
_diffrn_reflns_limit_h_min -25
_diffrn_reflns_limit_k_max 9
_diffrn_reflns_limit_k_min -9
_diffrn_reflns_limit_l_max 13
_diffrn_reflns_limit_l_min -12
_diffrn_reflns_number 12086
_diffrn_reflns_theta_full 26.00
_diffrn_reflns_theta_max 26.00
_diffrn_reflns_theta_min 3.16
_diffrn_standards_decay_% 0
_diffrn_standards_interval_count 0
_diffrn_standards_interval_time 0
_diffrn_standards_number 0
_exptl_absorpt_coefficient_mu 0.083
_exptl_absorpt_correction_type none
_exptl_crystal_colour colourless
_exptl_crystal_density_diffrn 1.192
_exptl_crystal_density_method 'not measured'
_exptl_crystal_description fragment
_exptl_crystal_F_000 672
_exptl_crystal_size_max 0.27
_exptl_crystal_size_mid 0.16
_exptl_crystal_size_min 0.07
_refine_diff_density_max 0.234
_refine_diff_density_min -0.333
_refine_diff_density_rms 0.069
_refine_ls_extinction_method none
_refine_ls_goodness_of_fit_ref 1.046
_refine_ls_hydrogen_treatment mixed
_refine_ls_matrix_type full
_refine_ls_number_parameters 200
_refine_ls_number_reflns 1683
_refine_ls_number_restraints 2
_refine_ls_restrained_S_all 1.045
_refine_ls_R_factor_all 0.0530
_refine_ls_R_factor_gt 0.0483
_refine_ls_shift/su_max 0.000
_refine_ls_shift/su_mean 0.000
_refine_ls_structure_factor_coef Fsqd
_refine_ls_weighting_details 'calc w=1/[\s^2^(Fo^2^)+(0.0678P)^2^+0.4015P] where P=(Fo^2^+2Fc^2^)/3'
_refine_ls_weighting_scheme calc
_refine_ls_wR_factor_gt 0.1182
_refine_ls_wR_factor_ref 0.1234
_reflns_number_gt 1548
_reflns_number_total 1683
_reflns_threshold_expression >2sigma(I)
_cod_data_source_file ol0614323si20060728_053221.cif
_cod_data_source_block cft95
_cod_original_cell_volume 1718.01(12)
_cod_original_sg_symbol_H-M Cc
_cod_database_code 1506146

loop_
_symmetry_equiv_pos_as_xyz
'x, y, z'
'x, -y, z+1/2'
'x+1/2, y+1/2, z'
'x+1/2, -y+1/2, z+1/2'

loop_
_atom_site_label
_atom_site_type_symbol
_atom_site_fract_x
_atom_site_fract_y
_atom_site_fract_z
_atom_site_U_iso_or_equiv
_atom_site_adp_type
_atom_site_occupancy
_atom_site_symmetry_multiplicity
_atom_site_calc_flag
_atom_site_refinement_flags
O15 O 0.73267(9) 0.6914(2) 0.13395(17) 0.0321(4) Uani 1 1 d .
O20 O 0.73266(11) 0.3613(2) -0.09694(19) 0.0383(5) Uani 1 1 d .
H20 H 0.7398 0.3679 -0.1668 0.057 Uiso 1 1 calc R
C11 C 0.63808(15) 0.6200(4) -0.0692(3) 0.0353(6) Uani 1 1 d .
H11A H 0.6235 0.5364 -0.1403 0.042 Uiso 1 1 calc R
H11B H 0.6014 0.6273 -0.0328 0.042 Uiso 1 1 calc R
C4 C 0.88653(15) 0.4610(4) 0.0325(3) 0.0362(6) Uani 1 1 d .
O9 O 1.00770(11) 0.3858(3) 0.0860(2) 0.0483(6) Uani 1 1 d .
C14 C 0.74350(14) 0.8504(3) 0.0834(3) 0.0331(6) Uani 1 1 d .
H14 H 0.7779 0.8355 0.0409 0.040 Uiso 1 1 calc R
C3 C 0.82929(15) 0.4715(4) 0.0852(3) 0.0363(6) Uani 1 1 d .
H3A H 0.8404 0.5609 0.1517 0.044 Uiso 1 1 calc R
H3B H 0.8269 0.3648 0.1285 0.044 Uiso 1 1 calc R
C2 C 0.75903(13) 0.5073(3) -0.0202(2) 0.0308(6) Uani 1 1 d .
H2 H 0.7639 0.5985 -0.0779 0.037 Uiso 1 1 calc R
C13 C 0.67710(15) 0.9164(4) -0.0173(3) 0.0367(6) Uani 1 1 d .
H13A H 0.6866 1.0213 -0.0549 0.044 Uiso 1 1 calc R
H13B H 0.6440 0.9416 0.0252 0.044 Uiso 1 1 calc R
O40 O 0.87751(12) 0.4961(3) -0.0806(2) 0.0476(6) Uani 1 1 d .
C1 C 0.70507(13) 0.5601(3) 0.0381(2) 0.0301(6) Uani 1 1 d .
C15 C 0.77430(15) 0.9661(4) 0.2001(3) 0.0361(6) Uani 1 1 d .
H15A H 0.7714 1.0824 0.1683 0.043 Uiso 1 1 calc R
H15B H 0.7463 0.9585 0.2551 0.043 Uiso 1 1 calc R
C16 C 0.84862(16) 0.9276(4) 0.2833(3) 0.0402(7) Uani 1 1 d .
H16A H 0.8514 0.8113 0.3150 0.048 Uiso 1 1 calc R
H16B H 0.8766 0.9349 0.2280 0.048 Uiso 1 1 calc R
C17 C 0.87979(17) 1.0419(4) 0.3992(3) 0.0436(7) Uani 1 1 d .
H17A H 0.8714 1.1590 0.3688 0.052 Uiso 1 1 calc R
H17B H 0.8559 1.0234 0.4605 0.052 Uiso 1 1 calc R
C10 C 0.69046(15) 0.4179(4) 0.1151(3) 0.0359(6) Uani 1 1 d .
H10A H 0.6716 0.3228 0.0571 0.043 Uiso 1 1 calc R
H10B H 0.6570 0.4548 0.1525 0.043 Uiso 1 1 calc R
H10C H 0.7333 0.3846 0.1852 0.043 Uiso 1 1 calc R
C5 C 0.95345(15) 0.4062(4) 0.1255(3) 0.0381(6) Uani 1 1 d .
C12 C 0.64553(15) 0.7891(4) -0.1257(3) 0.0380(6) Uani 1 1 d .
H12A H 0.5997 0.8287 -0.1846 0.046 Uiso 1 1 calc R
H12B H 0.6752 0.7776 -0.1773 0.046 Uiso 1 1 calc R
C6 C 0.97270(16) 0.3650(4) 0.2529(3) 0.0440(7) Uani 1 1 d .
H6 H 0.9448 0.3689 0.3039 0.053 Uiso 1 1 calc R
C7 C 1.04252(17) 0.3149(5) 0.2951(3) 0.0486(8) Uani 1 1 d .
H7 H 1.0705 0.2786 0.3802 0.058 Uiso 1 1 calc R
C18 C 0.95594(18) 1.0181(4) 0.4714(3) 0.0513(8) Uani 1 1 d .
H18A H 0.9797 1.0338 0.4096 0.062 Uiso 1 1 calc R
H18B H 0.9642 0.9017 0.5035 0.062 Uiso 1 1 calc R
C19 C 0.98807(19) 1.1351(6) 0.5862(4) 0.0628(10) Uani 1 1 d .
H19A H 1.0374 1.1107 0.6281 0.075 Uiso 1 1 calc R
H19B H 0.9657 1.1193 0.6492 0.075 Uiso 1 1 calc R
H19C H 0.9819 1.2508 0.5554 0.075 Uiso 1 1 calc R
C8 C 1.06174(17) 0.3283(4) 0.1928(3) 0.0461(7) Uani 1 1 d .
H8 H 1.1063 0.3020 0.1938 0.055 Uiso 1 1 calc R

loop_
_atom_site_aniso_label
_atom_site_aniso_U_11
_atom_site_aniso_U_22
_atom_site_aniso_U_33
_atom_site_aniso_U_23
_atom_site_aniso_U_13
_atom_site_aniso_U_12
O15 0.0371(10) 0.0298(10) 0.0281(9) -0.0027(8) 0.0106(7) -0.0024(8)
O20 0.0494(12) 0.0326(10) 0.0342(9) -0.0070(8) 0.0171(9) -0.0037(9)
C11 0.0347(14) 0.0337(15) 0.0338(14) -0.0029(11) 0.0082(11) -0.0005(11)
C4 0.0414(15) 0.0323(14) 0.0355(15) -0.0020(11) 0.0148(11) -0.0026(11)
O9 0.0436(13) 0.0548(14) 0.0497(13) -0.0046(10) 0.0211(10) -0.0019(10)
C14 0.0353(14) 0.0292(13) 0.0347(13) -0.0003(11) 0.0128(11) -0.0006(11)
C3 0.0400(15) 0.0427(16) 0.0266(13) 0.0018(11) 0.0129(11) 0.0036(12)
C2 0.0355(14) 0.0291(13) 0.0269(12) -0.0010(10) 0.0106(10) 0.0004(11)
C13 0.0419(16) 0.0307(14) 0.0348(14) 0.0003(11) 0.0112(12) 0.0012(12)
O40 0.0448(12) 0.0627(14) 0.0372(12) 0.0027(10) 0.0173(9) -0.0019(10)
C1 0.0354(14) 0.0294(13) 0.0246(12) -0.0027(10) 0.0099(10) -0.0021(10)
C15 0.0394(15) 0.0274(13) 0.0393(15) -0.0043(11) 0.0120(12) -0.0024(11)
C16 0.0359(15) 0.0378(16) 0.0437(16) -0.0055(12) 0.0111(12) -0.0007(12)
C17 0.0345(15) 0.0484(17) 0.0442(16) -0.0090(14) 0.0102(12) -0.0008(13)
C10 0.0430(15) 0.0326(14) 0.0334(14) -0.0003(11) 0.0158(12) -0.0049(11)
C5 0.0370(15) 0.0333(14) 0.0455(17) -0.0037(12) 0.0171(12) -0.0018(11)
C12 0.0399(15) 0.0349(14) 0.0334(14) 0.0006(11) 0.0066(11) 0.0036(12)
C6 0.0400(16) 0.0453(18) 0.0495(17) 0.0095(15) 0.0199(13) 0.0033(13)
C7 0.0429(17) 0.0490(19) 0.0519(18) 0.0031(15) 0.0153(14) 0.0031(14)
C18 0.0392(17) 0.0427(18) 0.059(2) -0.0002(15) 0.0028(14) 0.0011(13)
C19 0.0406(18) 0.081(3) 0.055(2) -0.016(2) 0.0038(15) -0.0056(18)
C8 0.0336(15) 0.0432(17) 0.0589(19) -0.0050(15) 0.0141(14) -0.0009(13)

loop_
_atom_type_symbol
_atom_type_description
_atom_type_scat_dispersion_real
_atom_type_scat_dispersion_imag
_atom_type_scat_source
C C 0.0033 0.0000 'International Tables Vol C Tables 4.2.6.8 and 6.1.1.4'
H H 0.0000 0.0000 'International Tables Vol C Tables 4.2.6.8 and 6.1.1.4'
O O 0.0106 0.0000 'International Tables Vol C Tables 4.2.6.8 and 6.1.1.4'

loop_
_geom_angle_atom_site_label_1
_geom_angle_atom_site_label_2
_geom_angle_atom_site_label_3
_geom_angle
C14 O15 C1 115.73(19)
C2 O20 H20 109.5
C12 C11 C1 113.0(2)
C12 C11 H11A 109.0
C1 C11 H11A 109.0
C12 C11 H11B 109.0
C1 C11 H11B 109.0
H11A C11 H11B 107.8
O40 C4 C5 122.1(3)
O40 C4 C3 122.3(3)
C5 C4 C3 115.6(2)
C5 O9 C8 106.2(3)
O15 C14 C13 111.1(2)
O15 C14 C15 106.7(2)
C13 C14 C15 113.2(2)
O15 C14 H14 108.6
C13 C14 H14 108.6
C15 C14 H14 108.6
C4 C3 C2 113.0(2)
C4 C3 H3A 109.0
C2 C3 H3A 109.0
C4 C3 H3B 109.0
C2 C3 H3B 109.0
H3A C3 H3B 107.8
O20 C2 C3 110.5(2)
O20 C2 C1 106.9(2)
C3 C2 C1 112.1(2)
O20 C2 H2 109.1
C3 C2 H2 109.1
C1 C2 H2 109.1
C14 C13 C12 110.8(2)
C14 C13 H13A 109.5
C12 C13 H13A 109.5
C14 C13 H13B 109.5
C12 C13 H13B 109.5
H13A C13 H13B 108.1
O15 C1 C10 104.05(19)
O15 C1 C11 109.8(2)
C10 C1 C11 110.6(2)
O15 C1 C2 110.3(2)
C10 C1 C2 110.8(2)
C11 C1 C2 111.0(2)
C16 C15 C14 114.0(2)
C16 C15 H15A 108.8
C14 C15 H15A 108.8
C16 C15 H15B 108.8
C14 C15 H15B 108.8
H15A C15 H15B 107.7
C17 C16 C15 114.5(3)
C17 C16 H16A 108.6
C15 C16 H16A 108.6
C17 C16 H16B 108.6
C15 C16 H16B 108.6
H16A C16 H16B 107.6
C18 C17 C16 114.3(3)
C18 C17 H17A 108.7
C16 C17 H17A 108.7
C18 C17 H17B 108.7
C16 C17 H17B 108.7
H17A C17 H17B 107.6
C1 C10 H10A 109.5
C1 C10 H10B 109.5
H10A C10 H10B 109.5
C1 C10 H10C 109.5
H10A C10 H10C 109.5
H10B C10 H10C 109.5
C6 C5 O9 109.9(3)
C6 C5 C4 130.0(3)
O9 C5 C4 120.1(3)
C11 C12 C13 110.7(2)
C11 C12 H12A 109.5
C13 C12 H12A 109.5
C11 C12 H12B 109.5
C13 C12 H12B 109.5
H12A C12 H12B 108.1
C5 C6 C7 106.6(3)
C5 C6 H6 126.7
C7 C6 H6 126.7
C8 C7 C6 107.1(3)
C8 C7 H7 126.5
C6 C7 H7 126.5
C17 C18 C19 114.7(3)
C17 C18 H18A 108.6
C19 C18 H18A 108.6
C17 C18 H18B 108.6
C19 C18 H18B 108.6
H18A C18 H18B 107.6
C18 C19 H19A 109.5
C18 C19 H19B 109.5
H19A C19 H19B 109.5
C18 C19 H19C 109.5
H19A C19 H19C 109.5
H19B C19 H19C 109.5
C7 C8 O9 110.2(3)
C7 C8 H8 124.9
O9 C8 H8 124.9

loop_
_geom_bond_atom_site_label_1
_geom_bond_atom_site_label_2
_geom_bond_distance
O15 C14 1.443(3)
O15 C1 1.452(3)
O20 C2 1.430(3)
O20 H20 0.8400
C11 C12 1.524(4)
C11 C1 1.538(4)
C11 H11A 0.9900
C11 H11B 0.9900
C4 O40 1.226(4)
C4 C5 1.462(4)
C4 C3 1.514(4)
O9 C5 1.367(4)
O9 C8 1.376(4)
C14 C13 1.516(4)
C14 C15 1.524(4)
C14 H14 1.0000
C3 C2 1.525(4)
C3 H3A 0.9900
C3 H3B 0.9900
C2 C1 1.550(4)
C2 H2 1.0000
C13 C12 1.525(4)
C13 H13A 0.9900
C13 H13B 0.9900
C1 C10 1.518(4)
C15 C16 1.514(4)
C15 H15A 0.9900
C15 H15B 0.9900
C16 C17 1.512(4)
C16 H16A 0.9900
C16 H16B 0.9900
C17 C18 1.505(4)
C17 H17A 0.9900
C17 H17B 0.9900
C10 H10A 0.9800
C10 H10B 0.9800
C10 H10C 0.9800
C5 C6 1.354(5)
C12 H12A 0.9900
C12 H12B 0.9900
C6 C7 1.415(5)
C6 H6 0.9500
C7 C8 1.337(5)
C7 H7 0.9500
C18 C19 1.519(5)
C18 H18A 0.9900
C18 H18B 0.9900
C19 H19A 0.9800
C19 H19B 0.9800
C19 H19C 0.9800
C8 H8 0.9500

loop_
_geom_torsion_atom_site_label_1
_geom_torsion_atom_site_label_2
_geom_torsion_atom_site_label_3
_geom_torsion_atom_site_label_4
_geom_torsion
C1 O15 C14 C13 57.9(3)
C1 O15 C14 C15 -178.3(2)
O40 C4 C3 C2 7.5(4)
C5 C4 C3 C2 -172.6(2)
C4 C3 C2 O20 74.9(3)
C4 C3 C2 C1 -166.0(2)
O15 C14 C13 C12 -55.1(3)
C15 C14 C13 C12 -175.1(2)
C14 O15 C1 C10 -172.8(2)
C14 O15 C1 C11 -54.5(3)
C14 O15 C1 C2 68.2(3)
C12 C11 C1 O15 50.5(3)
C12 C11 C1 C10 164.7(2)
C12 C11 C1 C2 -71.8(3)
O20 C2 C1 O15 170.89(19)
C3 C2 C1 O15 49.7(3)
O20 C2 C1 C10 56.2(3)
C3 C2 C1 C10 -65.0(3)
O20 C2 C1 C11 -67.2(3)
C3 C2 C1 C11 171.7(2)
O15 C14 C15 C16 72.8(3)
C13 C14 C15 C16 -164.7(3)
C14 C15 C16 C17 179.9(3)
C15 C16 C17 C18 -172.4(3)
C8 O9 C5 C6 0.7(3)
C8 O9 C5 C4 -177.8(3)
O40 C4 C5 C6 179.0(3)
C3 C4 C5 C6 -0.9(5)
O40 C4 C5 O9 -2.9(5)
C3 C4 C5 O9 177.2(3)
C1 C11 C12 C13 -51.1(3)
C14 C13 C12 C11 52.6(3)
O9 C5 C6 C7 -0.5(4)
C4 C5 C6 C7 177.8(3)
C5 C6 C7 C8 0.1(4)
C16 C17 C18 C19 178.6(3)
C6 C7 C8 O9 0.3(4)
C5 O9 C8 C7 -0.6(4)
